data_1545181
loop_
_publ_author_name
'Dutkiewicz, Micha\/l S.'
'Apostolidis, Christos'
'Walter, Olaf'
'Arnold, Polly L.'

_publ_section_title
;
 Reduction chemistry of neptunium cyclopentadienide complexes: from
 structure to understanding
;
_journal_issue 4
_journal_name_full 'Chem. Sci.'
_journal_page_first 2553
_journal_paper_doi 10.1039/C7SC00034K
_journal_volume 8
_journal_year 2017
_chemical_formula_sum 'C2.5 H2.5 Np0.12'
_chemical_formula_weight 62.17
_chemical_name_systematic
;
 ?
;
_space_group_crystal_system tetragonal
_space_group_IT_number 121
_space_group_name_Hall 'I -4 2'
_space_group_name_H-M_alt 'I -4 2 m'
_symmetry_space_group_name_Hall 'I -4 2'
_symmetry_space_group_name_H-M 'I -4 2 m'
_atom_sites_solution_hydrogens geom
_audit_creation_method SHELXL-2013
_audit_update_record
;
2016-12-22 deposited with the CCDC.
2017-01-30 downloaded from the CCDC.
;
_cell_angle_alpha 90
_cell_angle_beta 90
_cell_angle_gamma 90
_cell_formula_units_Z 16
_cell_length_a 8.59800(10)
_cell_length_b 8.59800(10)
_cell_length_c 10.5541(2)
_cell_measurement_reflns_used 476
_cell_measurement_temperature 293(2)
_cell_measurement_theta_max 25.7
_cell_measurement_theta_min 3.24
_cell_volume 780.22(2)
_computing_cell_refinement 'SMART (Siemens, 1997)'
_computing_data_collection 'SMART (Siemens, 1997)'
_computing_data_reduction 'SAINT (Siemens, 1997)'
_computing_molecular_graphics 'XPMA (Zsolnai, 1996), winray (Soltek, 1997)'
_computing_publication_material 'publCIF (Westrip, 2010)'
_computing_structure_refinement 'SHELXL-2013 (Sheldrick, 2013)'
_computing_structure_solution 'SHELXS-2013 (Sheldrick, 2013)'
_diffrn_ambient_temperature 200(2)
_diffrn_measured_fraction_theta_full 0.996
_diffrn_measured_fraction_theta_max 1.003
_diffrn_measurement_device_type 'Siemens SMART CCD 1000'
_diffrn_radiation_monochromator graphite
_diffrn_radiation_source 'fine-focus sealed tube'
_diffrn_radiation_type MoK\a
_diffrn_radiation_wavelength 0.71073
_diffrn_reflns_av_R_equivalents 0.0232
_diffrn_reflns_av_unetI/netI 0.0131
_diffrn_reflns_Laue_measured_fraction_full 0.996
_diffrn_reflns_Laue_measured_fraction_max 1.003
_diffrn_reflns_limit_h_max 10
_diffrn_reflns_limit_h_min -11
_diffrn_reflns_limit_k_max 11
_diffrn_reflns_limit_k_min -11
_diffrn_reflns_limit_l_max 14
_diffrn_reflns_limit_l_min -13
_diffrn_reflns_number 4046
_diffrn_reflns_point_group_measured_fraction_full 0.997
_diffrn_reflns_point_group_measured_fraction_max 0.998
_diffrn_reflns_theta_full 25.000
_diffrn_reflns_theta_max 28.230
_diffrn_reflns_theta_min 3.056
_exptl_absorpt_coefficient_mu 6.650
_exptl_absorpt_correction_T_max 1
_exptl_absorpt_correction_T_min 0.786
_exptl_absorpt_correction_type multi-scan
_exptl_absorpt_process_details (sadabs)
_exptl_crystal_colour red
_exptl_crystal_density_diffrn 2.117
_exptl_crystal_density_method 'not measured'
_exptl_crystal_description cube
_exptl_crystal_F_000 466
_exptl_crystal_size_max 0.4
_exptl_crystal_size_mid 0.3
_exptl_crystal_size_min 0.15
_refine_diff_density_max 0.260
_refine_diff_density_min -0.165
_refine_diff_density_rms 0.049
_refine_ls_abs_structure_details
;
 Flack x determined using 215 quotients [(I+)-(I-)]/[(I+)+(I-)]
 (Parsons and Flack (2004), Acta Cryst. A60, s61).
;
_refine_ls_abs_structure_Flack 0.12(2)
_refine_ls_extinction_method none
_refine_ls_goodness_of_fit_ref 1.116
_refine_ls_hydrogen_treatment refU
_refine_ls_matrix_type full
_refine_ls_number_parameters 49
_refine_ls_number_reflns 530
_refine_ls_number_restraints 0
_refine_ls_restrained_S_all 1.116
_refine_ls_R_factor_all 0.0083
_refine_ls_R_factor_gt 0.0083
_refine_ls_shift/su_max 0.000
_refine_ls_shift/su_mean 0.000
_refine_ls_structure_factor_coef Fsqd
_refine_ls_weighting_details
;
 w=1/[\s^2^(Fo^2^)+(0.0106P)^2^]
 where P=(Fo^2^+2Fc^2^)/3
;
_refine_ls_weighting_scheme calc
_refine_ls_wR_factor_gt 0.0187
_refine_ls_wR_factor_ref 0.0187
_reflns_Friedel_coverage 0.683
_reflns_Friedel_fraction_full 1.000
_reflns_Friedel_fraction_max 0.991
_reflns_number_gt 530
_reflns_number_total 530
_reflns_threshold_expression 'I > 2\s(I)'
_cod_data_source_file c7sc00034k2.cif
_cod_data_source_block bk8
_cod_depositor_comments 'Adding full bibliography for 1545181--1545185.cif.'
_cod_original_formula_sum 'C2.50 H2.50 Np0.12'
_cod_database_code 1545181
_shelx_space_group_comment
;
The symmetry employed for this shelxl refinement is uniquely defined
by the following loop, which should always be used as a source of
symmetry information in preference to the above space-group names.
They are only intended as comments.
;
_shelxl_version_number 2013-2

loop_
_space_group_symop_operation_xyz
'x, y, z'
'-x, -y, z'
'y, -x, -z'
'-y, x, -z'
'-x, y, -z'
'x, -y, -z'
'-y, -x, z'
'y, x, z'
'x+1/2, y+1/2, z+1/2'
'-x+1/2, -y+1/2, z+1/2'
'y+1/2, -x+1/2, -z+1/2'
'-y+1/2, x+1/2, -z+1/2'
'-x+1/2, y+1/2, -z+1/2'
'x+1/2, -y+1/2, -z+1/2'
'-y+1/2, -x+1/2, z+1/2'
'y+1/2, x+1/2, z+1/2'

loop_
_atom_site_label
_atom_site_type_symbol
_atom_site_fract_x
_atom_site_fract_y
_atom_site_fract_z
_atom_site_U_iso_or_equiv
_atom_site_adp_type
_atom_site_occupancy
_atom_site_site_symmetry_order
_atom_site_calc_flag
_atom_site_refinement_flags_posn
_atom_site_refinement_flags_adp
_atom_site_refinement_flags_occupancy
Np1 Np 1.0000 1.0000 1.0000 0.01753(7) Uani 1 8 d S T P
C1 C 0.7367(19) 1.1871(17) 1.0510(16) 0.053(6) Uani 0.5 1 d . . P
H1 H 0.6716 1.2073 0.9825 0.13(2) Uiso 0.5 1 calc R U P
C2 C 0.7253(15) 1.0613(14) 1.1363(11) 0.039(2) Uani 0.5 1 d . . P
H2 H 0.6523 0.9815 1.1348 0.13(2) Uiso 0.5 1 calc R U P
C3 C 0.8424(17) 1.080(2) 1.2210(11) 0.053(6) Uani 0.5 1 d . . P
H3 H 0.8615 1.0136 1.2885 0.13(2) Uiso 0.5 1 calc R U P
C4 C 0.929(2) 1.211(2) 1.1950(19) 0.093(11) Uani 0.5 1 d . . P
H4 H 1.0149 1.2475 1.2398 0.13(2) Uiso 0.5 1 calc R U P
C5 C 0.8632(18) 1.2746(13) 1.0889(18) 0.086(9) Uani 0.5 1 d . . P
H5 H 0.8983 1.3640 1.0484 0.13(2) Uiso 0.5 1 calc R U P

loop_
_atom_site_aniso_label
_atom_site_aniso_U_11
_atom_site_aniso_U_22
_atom_site_aniso_U_33
_atom_site_aniso_U_23
_atom_site_aniso_U_13
_atom_site_aniso_U_12
Np1 0.01671(7) 0.01671(7) 0.01918(10) 0.000 0.000 0.000
C1 0.057(10) 0.058(10) 0.046(3) 0.009(5) 0.014(4) 0.038(8)
C2 0.031(5) 0.036(4) 0.051(5) -0.012(4) 0.020(4) -0.004(3)
C3 0.040(7) 0.095(13) 0.026(3) -0.002(4) 0.011(4) 0.020(8)
C4 0.041(8) 0.09(2) 0.15(2) -0.092(17) 0.030(13) -0.018(12)
C5 0.063(13) 0.018(4) 0.18(3) -0.011(11) 0.073(14) 0.002(7)

loop_
_atom_type_symbol
_atom_type_description
_atom_type_scat_dispersion_real
_atom_type_scat_dispersion_imag
_atom_type_scat_source
C C 0.0033 0.0016 'International Tables Vol C Tables 4.2.6.8 and 6.1.1.4'
H H 0.0000 0.0000 'International Tables Vol C Tables 4.2.6.8 and 6.1.1.4'
Np Np -11.4937 4.1493 'International Tables Vol C Tables 4.2.6.8 and 6.1.1.4'

loop_
_geom_angle_atom_site_label_1
_geom_angle_atom_site_label_2
_geom_angle_atom_site_label_3
_geom_angle
_geom_angle_site_symmetry_1
_geom_angle_site_symmetry_3
C3 Np1 C3 19.4(7) 7_775 .
C3 Np1 C3 134.6(4) 7_775 6_577
C3 Np1 C3 121.8(6) . 6_577
C3 Np1 C3 151.2(7) 7_775 4_757
C3 Np1 C3 134.6(4) . 4_757
C3 Np1 C3 19.4(7) 6_577 4_757
C3 Np1 C3 62.6(6) 7_775 2_775
C3 Np1 C3 66.2(6) . 2_775
C3 Np1 C3 151.2(7) 6_577 2_775
C3 Np1 C3 134.6(4) 4_757 2_775
C3 Np1 C3 66.2(6) 7_775 8
C3 Np1 C3 62.6(6) . 8
C3 Np1 C3 134.6(4) 6_577 8
C3 Np1 C3 121.8(6) 4_757 8
C3 Np1 C3 19.4(7) 2_775 8
C3 Np1 C3 134.6(4) 7_775 5_757
C3 Np1 C3 151.2(7) . 5_757
C3 Np1 C3 66.2(6) 6_577 5_757
C3 Np1 C3 62.6(6) 4_757 5_757
C3 Np1 C3 121.8(6) 2_775 5_757
C3 Np1 C3 134.6(4) 8 5_757
C3 Np1 C3 121.8(6) 7_775 3_577
C3 Np1 C3 134.6(4) . 3_577
C3 Np1 C3 62.6(6) 6_577 3_577
C3 Np1 C3 66.2(6) 4_757 3_577
C3 Np1 C3 134.6(4) 2_775 3_577
C3 Np1 C3 151.2(7) 8 3_577
C3 Np1 C3 19.4(7) 5_757 3_577
C3 Np1 C5 106.0(5) 7_775 4_757
C3 Np1 C5 88.6(4) . 4_757
C3 Np1 C5 37.3(5) 6_577 4_757
C3 Np1 C5 46.0(5) 4_757 4_757
C3 Np1 C5 125.9(5) 2_775 4_757
C3 Np1 C5 106.6(5) 8 4_757
C3 Np1 C5 103.5(5) 5_757 4_757
C3 Np1 C5 97.6(5) 3_577 4_757
C3 Np1 C5 125.9(5) 7_775 6_577
C3 Np1 C5 106.6(5) . 6_577
C3 Np1 C5 46.0(5) 6_577 6_577
C3 Np1 C5 37.3(5) 4_757 6_577
C3 Np1 C5 106.0(5) 2_775 6_577
C3 Np1 C5 88.6(4) 8 6_577
C3 Np1 C5 97.6(5) 5_757 6_577
C3 Np1 C5 103.5(5) 3_577 6_577
C5 Np1 C5 34.8(6) 4_757 6_577
C3 Np1 C5 106.6(5) 7_775 3_577
C3 Np1 C5 125.9(5) . 3_577
C3 Np1 C5 103.5(5) 6_577 3_577
C3 Np1 C5 97.6(5) 4_757 3_577
C3 Np1 C5 88.6(4) 2_775 3_577
C3 Np1 C5 106.0(5) 8 3_577
C3 Np1 C5 37.3(5) 5_757 3_577
C3 Np1 C5 46.0(5) 3_577 3_577
C5 Np1 C5 140.8(8) 4_757 3_577
C5 Np1 C5 126.6(8) 6_577 3_577
C3 Np1 C5 88.6(4) 7_775 5_757
C3 Np1 C5 106.0(5) . 5_757
C3 Np1 C5 97.6(5) 6_577 5_757
C3 Np1 C5 103.5(5) 4_757 5_757
C3 Np1 C5 106.6(5) 2_775 5_757
C3 Np1 C5 125.9(5) 8 5_757
C3 Np1 C5 46.0(5) 5_757 5_757
C3 Np1 C5 37.3(5) 3_577 5_757
C5 Np1 C5 126.6(8) 4_757 5_757
C5 Np1 C5 140.8(8) 6_577 5_757
C5 Np1 C5 34.8(6) 3_577 5_757
C5 C1 C2 106.7(16) . .
C5 C1 Np1 74.6(11) . .
C2 C1 Np1 75.0(9) . .
C3 C2 C1 106.0(13) . .
C3 C2 Np1 74.7(9) . .
C1 C2 Np1 76.1(9) . .
C2 C3 C4 111.8(18) . .
C2 C3 Np1 77.3(8) . .
C4 C3 Np1 76.7(11) . .
C5 C4 C3 105.3(15) . .
C5 C4 Np1 75.5(9) . .
C3 C4 Np1 74.8(11) . .
C4 C5 C1 110.2(12) . .
C4 C5 Np1 76.2(8) . .
C1 C5 Np1 77.0(11) . .

loop_
_geom_bond_atom_site_label_1
_geom_bond_atom_site_label_2
_geom_bond_distance
_geom_bond_site_symmetry_2
Np1 C3 2.785(13) 7_775
Np1 C3 2.785(13) .
Np1 C3 2.785(13) 6_577
Np1 C3 2.785(13) 4_757
Np1 C3 2.785(13) 2_775
Np1 C3 2.785(13) 8
Np1 C3 2.785(13) 5_757
Np1 C3 2.785(13) 3_577
Np1 C5 2.800(12) 4_757
Np1 C5 2.800(12) 6_577
Np1 C5 2.800(12) 3_577
Np1 C5 2.800(12) 5_757
C1 C5 1.38(2) .
C1 C2 1.411(19) .
C2 C3 1.36(2) .
C3 C4 1.37(2) .
C4 C5 1.37(3) .
